data_4336133
loop_
_publ_author_name
'Taka-aki Okamura'
'Junko Nakagawa'

_publ_section_title
;
 Contribution of Intramolecular NH...O Hydrogen Bonds to
 Magnesium-Carboxylate Bonds
;
_journal_name_full 'Inorganic Chemistry'
_journal_page_first 10812
_journal_page_last 10824
_journal_paper_doi 10.1021/ic400671v
_journal_volume 52
_journal_year 2013
_chemical_formula_moiety 'C22 H26 F6 N2 Mg O10 '
_chemical_formula_sum 'C22 H26 F6 Mg N2 O10'
_chemical_formula_weight 616.76
_chemical_name_systematic
; 
[Mg(O2C-2-CF3CONHC6H4)2(CH3OH)4]
;
_space_group_IT_number 15
_symmetry_cell_setting monoclinic
_symmetry_Int_Tables_number 15
_symmetry_space_group_name_Hall '-C 2yc'
_symmetry_space_group_name_H-M 'C 1 2/c 1'
_atom_sites_solution_hydrogens geom
_atom_sites_solution_primary direct
_atom_sites_solution_secondary difmap
_audit_creation_date 'Tue Jul  4 17:13:47 2006'
_audit_creation_method SHELXL-97
_cell_angle_alpha 90.00
_cell_angle_beta 106.996(2)
_cell_angle_gamma 90.00
_cell_formula_units_Z 4
_cell_length_a 22.3580(18)
_cell_length_b 9.5203(7)
_cell_length_c 13.7235(11)
_cell_measurement_reflns_used 5720
_cell_measurement_temperature 200
_cell_measurement_theta_max 27.4
_cell_measurement_theta_min 3.1
_cell_volume 2793.5(4)
_computing_structure_refinement 'SHELXL-97 (Sheldrick, 2008)'
_computing_structure_solution 'SIR92 (Altomare et al., 1994)'
_diffrn_ambient_temperature 200
_diffrn_detector_area_resol_mean 10.00
_diffrn_measured_fraction_theta_full 0.998
_diffrn_measured_fraction_theta_max 0.998
_diffrn_measurement_device_type 'Rigaku RAXIS-RAPID Imaging Plate'
_diffrn_measurement_method \w
_diffrn_radiation_monochromator graphite
_diffrn_radiation_source 'fine-focus sealed tube'
_diffrn_radiation_type MoK\a
_diffrn_radiation_wavelength 0.71075
_diffrn_reflns_av_R_equivalents 0.0382
_diffrn_reflns_av_sigmaI/netI 0.0337
_diffrn_reflns_limit_h_max 26
_diffrn_reflns_limit_h_min -26
_diffrn_reflns_limit_k_max 11
_diffrn_reflns_limit_k_min -11
_diffrn_reflns_limit_l_max 15
_diffrn_reflns_limit_l_min -16
_diffrn_reflns_number 10261
_diffrn_reflns_theta_full 24.99
_diffrn_reflns_theta_max 24.99
_diffrn_reflns_theta_min 3.10
_exptl_absorpt_coefficient_mu 0.159
_exptl_absorpt_correction_T_max 0.969
_exptl_absorpt_correction_T_min 0.944
_exptl_absorpt_correction_type multi-scan
_exptl_absorpt_process_details '(Higashi, 1995)'
_exptl_crystal_colour colorless
_exptl_crystal_density_diffrn 1.466
_exptl_crystal_description block
_exptl_crystal_F_000 1272
_exptl_crystal_size_max 0.400
_exptl_crystal_size_mid 0.300
_exptl_crystal_size_min 0.200
_refine_diff_density_max 0.351
_refine_diff_density_min -0.335
_refine_diff_density_rms 0.093
_refine_ls_extinction_coef 0.0039(8)
_refine_ls_extinction_expression Fc^*^=kFc[1+0.001xFc^2^\l^3^/sin(2\q)]^-1/4^
_refine_ls_extinction_method SHELXL
_refine_ls_goodness_of_fit_ref 1.140
_refine_ls_hydrogen_treatment mixed
_refine_ls_matrix_type full
_refine_ls_number_parameters 227
_refine_ls_number_reflns 2462
_refine_ls_number_restraints 12
_refine_ls_restrained_S_all 1.140
_refine_ls_R_factor_all 0.0732
_refine_ls_R_factor_gt 0.0459
_refine_ls_shift/su_max 0.000
_refine_ls_shift/su_mean 0.000
_refine_ls_structure_factor_coef Fsqd
_refine_ls_weighting_details 'calc w=1/[\s^2^(Fo^2^)+(0.0531P)^2^+4.0058P] where P=(Fo^2^+2Fc^2^)/3'
_refine_ls_weighting_scheme calc
_refine_ls_wR_factor_gt 0.1023
_refine_ls_wR_factor_ref 0.1382
_reflns_number_gt 1709
_reflns_number_total 2462
_reflns_threshold_expression I>2\s(I)
_cod_data_source_file ic400671v_si_002_2.cif
_cod_data_source_block 2
_cod_original_sg_symbol_H-M 'C 2/c'
_cod_database_code 4336133

loop_
_symmetry_equiv_pos_as_xyz
'x, y, z'
'-x, y, -z+1/2'
'x+1/2, y+1/2, z'
'-x+1/2, y+1/2, -z+1/2'
'-x, -y, -z'
'x, -y, z-1/2'
'-x+1/2, -y+1/2, -z'
'x+1/2, -y+1/2, z-1/2'

loop_
_atom_site_label
_atom_site_type_symbol
_atom_site_fract_x
_atom_site_fract_y
_atom_site_fract_z
_atom_site_U_iso_or_equiv
_atom_site_adp_type
_atom_site_occupancy
_atom_site_symmetry_multiplicity
_atom_site_calc_flag
_atom_site_refinement_flags
Mg1 Mg 0.2500 0.2500 0.0000 0.0424(4) Uani 1 2 d S
F1 F 0.5824(3) 0.0267(4) 0.0803(3) 0.0938(15) Uani 0.700(6) 1 d PU
F1B F 0.6279(6) 0.0384(10) 0.1285(13) 0.110(3) Uani 0.300(6) 1 d PU
F2 F 0.6336(2) 0.0239(5) 0.2351(4) 0.0964(18) Uani 0.700(6) 1 d PU
F2B F 0.5957(8) 0.0139(10) 0.2521(7) 0.093(3) Uani 0.300(6) 1 d PU
F3 F 0.5358(2) 0.0119(3) 0.1922(5) 0.0969(16) Uani 0.700(6) 1 d PU
F3B F 0.5323(4) 0.0156(8) 0.1098(10) 0.086(3) Uani 0.300(6) 1 d PU
O1 O 0.62893(8) 0.3000(2) 0.19985(16) 0.0499(5) Uani 1 1 d .
O2 O 0.19912(9) 0.4333(2) -0.0085(2) 0.0656(7) Uani 1 1 d .
H6 H 0.1606(18) 0.409(4) -0.035(3) 0.079 Uiso 1 1 d .
O3 O 0.24169(10) 0.2666(3) -0.15565(18) 0.0696(7) Uani 1 1 d .
H7 H 0.2048(19) 0.247(4) -0.198(3) 0.084 Uiso 1 1 d .
O11 O 0.33107(8) 0.36121(19) 0.03648(15) 0.0451(5) Uani 1 1 d .
O12 O 0.40707(8) 0.20217(19) 0.08050(17) 0.0512(6) Uani 1 1 d .
N1 N 0.52176(9) 0.2822(2) 0.14112(16) 0.0346(5) Uani 1 1 d .
H1 H 0.4902(14) 0.223(3) 0.123(2) 0.041 Uiso 1 1 d .
C1 C 0.38802(11) 0.3283(3) 0.0684(2) 0.0361(6) Uani 1 1 d .
C11 C 0.43523(10) 0.4455(3) 0.09175(18) 0.0325(6) Uani 1 1 d .
C12 C 0.50017(11) 0.4227(3) 0.12743(18) 0.0314(6) Uani 1 1 d .
C13 C 0.54129(11) 0.5362(3) 0.1476(2) 0.0369(6) Uani 1 1 d .
H2 H 0.5851 0.5206 0.1714 0.044 Uiso 1 1 calc R
C14 C 0.51816(12) 0.6713(3) 0.1328(2) 0.0414(7) Uani 1 1 d .
H3 H 0.5464 0.7484 0.1472 0.050 Uiso 1 1 calc R
C15 C 0.45436(12) 0.6963(3) 0.0973(2) 0.0427(7) Uani 1 1 d .
H4 H 0.4388 0.7896 0.0865 0.051 Uiso 1 1 calc R
C16 C 0.41369(12) 0.5836(3) 0.0777(2) 0.0383(6) Uani 1 1 d .
H5 H 0.3699 0.6006 0.0541 0.046 Uiso 1 1 calc R
C17 C 0.57994(11) 0.2337(3) 0.17257(19) 0.0363(6) Uani 1 1 d .
C18 C 0.58316(12) 0.0729(3) 0.1692(2) 0.0455(7) Uani 1 1 d .
C21 C 0.21157(16) 0.5742(3) -0.0194(3) 0.0739(11) Uani 1 1 d .
H8 H 0.2566 0.5910 0.0079 0.111 Uiso 1 1 calc R
H9 H 0.1893 0.6315 0.0181 0.111 Uiso 1 1 calc R
H10 H 0.1976 0.5997 -0.0917 0.111 Uiso 1 1 calc R
C31 C 0.28374(18) 0.3125(6) -0.2063(3) 0.1052(18) Uani 1 1 d .
H11 H 0.3266 0.2941 -0.1639 0.158 Uiso 1 1 calc R
H12 H 0.2782 0.4135 -0.2195 0.158 Uiso 1 1 calc R
H13 H 0.2760 0.2621 -0.2711 0.158 Uiso 1 1 calc R

loop_
_atom_site_aniso_label
_atom_site_aniso_U_11
_atom_site_aniso_U_22
_atom_site_aniso_U_33
_atom_site_aniso_U_23
_atom_site_aniso_U_13
_atom_site_aniso_U_12
Mg1 0.0224(6) 0.0360(7) 0.0613(9) -0.0018(6) 0.0005(5) -0.0026(5)
F1 0.153(5) 0.056(2) 0.072(2) -0.0147(16) 0.032(3) 0.022(3)
F1B 0.101(6) 0.080(6) 0.181(8) -0.041(7) 0.091(6) 0.010(6)
F2 0.076(3) 0.049(2) 0.124(4) 0.000(2) -0.033(3) 0.025(2)
F2B 0.157(8) 0.047(4) 0.058(5) 0.016(3) 0.006(5) 0.023(8)
F3 0.089(3) 0.0348(16) 0.190(5) 0.008(3) 0.078(3) -0.0017(18)
F3B 0.063(4) 0.037(4) 0.122(6) -0.021(5) -0.031(4) 0.007(3)
O1 0.0249(10) 0.0476(11) 0.0682(13) 0.0053(10) -0.0004(9) -0.0011(8)
O2 0.0281(10) 0.0355(11) 0.121(2) -0.0059(12) 0.0022(11) -0.0036(8)
O3 0.0345(12) 0.104(2) 0.0624(15) -0.0005(13) 0.0018(10) -0.0222(12)
O11 0.0235(9) 0.0426(11) 0.0616(12) -0.0005(9) 0.0005(8) -0.0018(8)
O12 0.0261(10) 0.0356(11) 0.0838(15) -0.0038(10) 0.0032(9) -0.0039(8)
N1 0.0226(11) 0.0314(11) 0.0463(13) -0.0001(9) 0.0047(9) -0.0021(8)
C1 0.0273(13) 0.0367(15) 0.0421(15) -0.0034(11) 0.0064(11) -0.0017(10)
C11 0.0230(12) 0.0361(14) 0.0358(13) -0.0019(10) 0.0046(10) -0.0033(10)
C12 0.0276(12) 0.0316(13) 0.0323(13) 0.0003(10) 0.0047(10) -0.0008(10)
C13 0.0247(12) 0.0381(14) 0.0450(15) 0.0004(11) 0.0057(11) -0.0043(10)
C14 0.0395(15) 0.0318(14) 0.0512(17) -0.0014(12) 0.0103(12) -0.0073(11)
C15 0.0374(15) 0.0330(14) 0.0538(17) 0.0000(12) 0.0071(12) 0.0010(11)
C16 0.0282(13) 0.0388(14) 0.0443(15) -0.0008(12) 0.0052(11) 0.0034(11)
C17 0.0263(13) 0.0395(14) 0.0407(14) 0.0010(11) 0.0060(11) 0.0018(11)
C18 0.0360(15) 0.0413(15) 0.0539(18) -0.0001(14) 0.0047(13) 0.0072(12)
C21 0.0473(19) 0.0391(17) 0.125(3) 0.0009(19) 0.0089(19) -0.0057(14)
C31 0.054(2) 0.191(6) 0.071(3) -0.009(3) 0.019(2) -0.036(3)

loop_
_atom_type_symbol
_atom_type_description
_atom_type_scat_dispersion_real
_atom_type_scat_dispersion_imag
_atom_type_scat_source
C C 0.0033 0.0016 'International Tables Vol C Tables 4.2.6.8 and 6.1.1.4'
H H 0.0000 0.0000 'International Tables Vol C Tables 4.2.6.8 and 6.1.1.4'
F F 0.0171 0.0103 'International Tables Vol C Tables 4.2.6.8 and 6.1.1.4'
Mg Mg 0.0486 0.0363 'International Tables Vol C Tables 4.2.6.8 and 6.1.1.4'
N N 0.0061 0.0033 'International Tables Vol C Tables 4.2.6.8 and 6.1.1.4'
O O 0.0106 0.0060 'International Tables Vol C Tables 4.2.6.8 and 6.1.1.4'

loop_
_geom_angle_atom_site_label_1
_geom_angle_atom_site_label_2
_geom_angle_atom_site_label_3
_geom_angle
_geom_angle_site_symmetry_1
_geom_angle_site_symmetry_3
O11 Mg1 O11 180.0 . 7
O11 Mg1 O2 89.39(7) . 7
O11 Mg1 O2 90.61(7) 7 7
O11 Mg1 O2 90.61(7) . .
O11 Mg1 O2 89.39(7) 7 .
O2 Mg1 O2 180.0 7 .
O11 Mg1 O3 88.92(8) . 7
O11 Mg1 O3 91.08(8) 7 7
O2 Mg1 O3 89.73(11) 7 7
O2 Mg1 O3 90.27(11) . 7
O11 Mg1 O3 91.08(8) . .
O11 Mg1 O3 88.92(8) 7 .
O2 Mg1 O3 90.27(11) 7 .
O2 Mg1 O3 89.73(11) . .
O3 Mg1 O3 180.0 7 .
F1B F1 C18 68.0(6) . .
F1B F1 F3B 125.4(9) . .
C18 F1 F3B 60.6(4) . .
F1 F1B C18 65.0(5) . .
F1 F1B F2 114.5(8) . .
C18 F1B F2 56.4(5) . .
F2B F2 C18 63.5(6) . .
F2B F2 F1B 116.1(9) . .
C18 F2 F1B 57.3(5) . .
F2 F2B C18 72.8(8) . .
F2 F2B F3 130.6(10) . .
C18 F2B F3 61.6(5) . .
F3B F3 C18 64.2(5) . .
F3B F3 F2B 112.3(7) . .
C18 F3 F2B 54.5(5) . .
F3 F3B F1 120.6(7) . .
F3 F3B C18 65.8(5) . .
F1 F3B C18 59.4(5) . .
C21 O2 Mg1 134.3(2) . .
C21 O2 H6 115(3) . .
Mg1 O2 H6 105(3) . .
C31 O3 Mg1 131.4(2) . .
C31 O3 H7 112(3) . .
Mg1 O3 H7 116(3) . .
C1 O11 Mg1 134.01(17) . .
C17 N1 C12 129.4(2) . .
C17 N1 H1 119.8(18) . .
C12 N1 H1 110.7(18) . .
O11 C1 O12 123.2(2) . .
O11 C1 C11 117.7(2) . .
O12 C1 C11 119.1(2) . .
C16 C11 C12 118.3(2) . .
C16 C11 C1 118.5(2) . .
C12 C11 C1 123.2(2) . .
C13 C12 C11 120.2(2) . .
C13 C12 N1 121.8(2) . .
C11 C12 N1 118.0(2) . .
C14 C13 C12 119.8(2) . .
C14 C13 H2 120.1 . .
C12 C13 H2 120.1 . .
C13 C14 C15 121.0(2) . .
C13 C14 H3 119.5 . .
C15 C14 H3 119.5 . .
C16 C15 C14 119.1(2) . .
C16 C15 H4 120.4 . .
C14 C15 H4 120.4 . .
C15 C16 C11 121.6(2) . .
C15 C16 H5 119.2 . .
C11 C16 H5 119.2 . .
O1 C17 N1 128.6(3) . .
O1 C17 C18 118.5(2) . .
N1 C17 C18 112.8(2) . .
F2B C18 F3B 108.0(8) . .
F1 C18 F2 107.6(4) . .
F2B C18 F1B 106.4(9) . .
F3B C18 F1B 105.0(8) . .
F1 C18 F3 106.6(4) . .
F2 C18 F3 105.5(4) . .
F2B C18 C17 115.4(5) . .
F1 C18 C17 112.4(3) . .
F3B C18 C17 113.3(4) . .
F2 C18 C17 111.9(3) . .
F1B C18 C17 108.0(5) . .
F3 C18 C17 112.5(3) . .
O2 C21 H8 109.5 . .
O2 C21 H9 109.5 . .
H8 C21 H9 109.5 . .
O2 C21 H10 109.5 . .
H8 C21 H10 109.5 . .
H9 C21 H10 109.5 . .
O3 C31 H11 109.5 . .
O3 C31 H12 109.5 . .
H11 C31 H12 109.5 . .
O3 C31 H13 109.5 . .
H11 C31 H13 109.5 . .
H12 C31 H13 109.5 . .

loop_
_geom_bond_atom_site_label_1
_geom_bond_atom_site_label_2
_geom_bond_distance
_geom_bond_site_symmetry_2
Mg1 O11 2.0313(17) .
Mg1 O11 2.0314(17) 7
Mg1 O2 2.067(2) 7
Mg1 O2 2.067(2) .
Mg1 O3 2.095(2) 7
Mg1 O3 2.095(2) .
F1 F1B 1.044(12) .
F1 C18 1.293(4) .
F1 F3B 1.301(12) .
F1B C18 1.322(8) .
F1B F2 1.439(15) .
F2 F2B 0.947(13) .
F2 C18 1.309(4) .
F2B C18 1.226(9) .
F2B F3 1.353(14) .
F3 F3B 1.112(11) .
F3 C18 1.325(4) .
F3B C18 1.309(7) .
O1 C17 1.224(3) .
O2 C21 1.387(4) .
O2 H6 0.86(4) .
O3 C31 1.393(4) .
O3 H7 0.88(4) .
O11 C1 1.259(3) .
O12 C1 1.268(3) .
N1 C17 1.328(3) .
N1 C12 1.415(3) .
N1 H1 0.88(3) .
C1 C11 1.505(3) .
C11 C16 1.394(4) .
C11 C12 1.407(3) .
C12 C13 1.393(3) .
C13 C14 1.379(4) .
C13 H2 0.9500 .
C14 C15 1.386(4) .
C14 H3 0.9500 .
C15 C16 1.381(4) .
C15 H4 0.9500 .
C16 H5 0.9500 .
C17 C18 1.534(4) .
C21 H8 0.9800 .
C21 H9 0.9800 .
C21 H10 0.9800 .
C31 H11 0.9800 .
C31 H12 0.9800 .
C31 H13 0.9800 .

loop_
_geom_torsion_atom_site_label_1
_geom_torsion_atom_site_label_2
_geom_torsion_atom_site_label_3
_geom_torsion_atom_site_label_4
_geom_torsion
_geom_torsion_site_symmetry_1
O11 Mg1 O2 C21 18.8(4) .
O11 Mg1 O2 C21 -161.2(4) 7
O3 Mg1 O2 C21 107.8(4) 7
O3 Mg1 O2 C21 -72.2(4) .
O11 Mg1 O3 C31 11.0(4) .
O11 Mg1 O3 C31 -169.0(4) 7
O2 Mg1 O3 C31 -78.4(4) 7
O2 Mg1 O3 C31 101.6(4) .
O2 Mg1 O11 C1 -10.9(3) 7
O2 Mg1 O11 C1 169.1(3) .
O3 Mg1 O11 C1 78.8(3) 7
O3 Mg1 O11 C1 -101.2(3) .
Mg1 O11 C1 O12 3.8(4) .
Mg1 O11 C1 C11 -177.01(16) .
O11 C1 C11 C16 0.5(4) .
O12 C1 C11 C16 179.7(2) .
O11 C1 C11 C12 -179.7(2) .
O12 C1 C11 C12 -0.5(4) .
C16 C11 C12 C13 -0.2(4) .
C1 C11 C12 C13 180.0(2) .
C16 C11 C12 N1 -179.7(2) .
C1 C11 C12 N1 0.5(4) .
C17 N1 C12 C13 -0.2(4) .
C17 N1 C12 C11 179.3(2) .
C11 C12 C13 C14 0.3(4) .
N1 C12 C13 C14 179.8(2) .
C12 C13 C14 C15 -0.6(4) .
C13 C14 C15 C16 0.8(4) .
C14 C15 C16 C11 -0.7(4) .
C12 C11 C16 C15 0.4(4) .
C1 C11 C16 C15 -179.8(2) .
C12 N1 C17 O1 2.1(5) .
C12 N1 C17 C18 -175.7(2) .
O1 C17 C18 F2B 75.8(9) .
N1 C17 C18 F2B -106.2(9) .
O1 C17 C18 F1 -93.3(4) .
N1 C17 C18 F1 84.8(4) .
O1 C17 C18 F3B -159.0(8) .
N1 C17 C18 F3B 19.1(9) .
O1 C17 C18 F2 27.9(5) .
N1 C17 C18 F2 -154.0(4) .
O1 C17 C18 F1B -43.1(9) .
N1 C17 C18 F1B 135.0(9) .
O1 C17 C18 F3 146.5(4) .
N1 C17 C18 F3 -35.5(5) .
